data_7018197
loop_
_publ_author_name
'Babashkina, Maria G.'
'Safin, Damir A.'
'Bolte, Michael'
'Garcia, Yann'

_publ_section_title
;
 N-(Diisopropylthiophosphoryl)-N'-(R)-thioureas: synthesis,
 characterization, crystal structures and competitive bulk liquid membrane
 transport of some metal ions.
;
_journal_issue 11
_journal_name_full 'Dalton transactions (Cambridge, England : 2003)'
_journal_page_first 3223
_journal_page_last 3232
_journal_paper_doi 10.1039/c2dt11862a
_journal_volume 41
_journal_year 2012
_chemical_formula_moiety 'C15 H23 N2 O4 P S2'
_chemical_formula_sum 'C15 H23 N2 O4 P S2'
_chemical_formula_weight 390.44
_chemical_name_systematic ?
_space_group_IT_number 14
_symmetry_cell_setting monoclinic
_symmetry_space_group_name_Hall '-P 2yn'
_symmetry_space_group_name_H-M 'P 1 21/n 1'
_atom_sites_solution_hydrogens geom
_atom_sites_solution_primary direct
_atom_sites_solution_secondary difmap
_audit_creation_method SHELXL-97
_cell_angle_alpha 90.00
_cell_angle_beta 95.990(6)
_cell_angle_gamma 90.00
_cell_formula_units_Z 4
_cell_length_a 7.7008(9)
_cell_length_b 20.249(3)
_cell_length_c 12.5512(17)
_cell_measurement_reflns_used 5000
_cell_measurement_temperature 173(2)
_cell_measurement_theta_max 25.0
_cell_measurement_theta_min 2.5
_cell_volume 1946.5(5)
_computing_cell_refinement 'SMART (Siemens, 1995)'
_computing_data_collection 'SMART (Siemens, 1995)'
_computing_data_reduction 'SAINT (Siemens, 1995)'
_computing_molecular_graphics 'XP in SHELXTL-Plus (Sheldrick, 1991)'
_computing_publication_material SHELXL97
_computing_structure_refinement 'SHELXL97 (Sheldrick, 2008) '
_computing_structure_solution 'SHELXS97 (Sheldrick, 2008) '
_diffrn_ambient_temperature 173(2)
_diffrn_measured_fraction_theta_full 0.999
_diffrn_measured_fraction_theta_max 1.000
_diffrn_measurement_device_type 'Siemens CCD three-circle diffractometer'
_diffrn_measurement_method \w
_diffrn_radiation_monochromator graphite
_diffrn_radiation_source 'fine-focus sealed tube'
_diffrn_radiation_type MoK\a
_diffrn_radiation_wavelength 0.71073
_diffrn_reflns_av_R_equivalents 0.0388
_diffrn_reflns_av_sigmaI/netI 0.0192
_diffrn_reflns_limit_h_max 10
_diffrn_reflns_limit_h_min -10
_diffrn_reflns_limit_k_max 27
_diffrn_reflns_limit_k_min -27
_diffrn_reflns_limit_l_max 16
_diffrn_reflns_limit_l_min -16
_diffrn_reflns_number 52859
_diffrn_reflns_theta_full 25.00
_diffrn_reflns_theta_max 28.70
_diffrn_reflns_theta_min 2.59
_diffrn_standards_number 0
_exptl_absorpt_coefficient_mu 0.376
_exptl_absorpt_correction_T_max 0.9185
_exptl_absorpt_correction_T_min 0.8580
_exptl_absorpt_correction_type multi-scan
_exptl_absorpt_process_details 'SADABS (Sheldrick, 1996)'
_exptl_crystal_colour colourless
_exptl_crystal_density_diffrn 1.332
_exptl_crystal_density_method 'not measured'
_exptl_crystal_description block
_exptl_crystal_F_000 824
_exptl_crystal_size_max 0.42
_exptl_crystal_size_mid 0.29
_exptl_crystal_size_min 0.23
_refine_diff_density_max 0.342
_refine_diff_density_min -0.305
_refine_diff_density_rms 0.046
_refine_ls_extinction_method none
_refine_ls_goodness_of_fit_ref 1.021
_refine_ls_hydrogen_treatment mixed
_refine_ls_matrix_type full
_refine_ls_number_parameters 226
_refine_ls_number_reflns 5030
_refine_ls_number_restraints 0
_refine_ls_restrained_S_all 1.021
_refine_ls_R_factor_all 0.0411
_refine_ls_R_factor_gt 0.0320
_refine_ls_shift/su_max 0.001
_refine_ls_shift/su_mean 0.000
_refine_ls_structure_factor_coef Fsqd
_refine_ls_weighting_details 'calc w=1/[\s^2^(Fo^2^)+(0.0357P)^2^+0.9889P] where P=(Fo^2^+2Fc^2^)/3'
_refine_ls_weighting_scheme calc
_refine_ls_wR_factor_gt 0.0787
_refine_ls_wR_factor_ref 0.0845
_reflns_number_gt 4241
_reflns_number_total 5030
_reflns_threshold_expression I>2\s(I)
_cod_data_source_file c2dt11862a.txt
_cod_data_source_block 4
_cod_depositor_comments
;
The following automatic conversions were performed:

'_symmetry_cell_setting' value 'Monoclinic' changed to 'monoclinic'
according to /home/saulius/struct/CIF-dictionaries/cif_core.dic
dictionary named 'cif_core.dic' version 2.4.1 from 2010-06-29.

Automatic conversion script
Id: cif_fix_values 1715 2011-07-08 13:25:40Z adriana 
;
_cod_original_sg_symbol_H-M P21/n
_cod_database_code 7018197

loop_
_symmetry_equiv_pos_as_xyz
'x, y, z'
'-x+1/2, y+1/2, -z+1/2'
'-x, -y, -z'
'x-1/2, -y-1/2, z-1/2'

loop_
_atom_site_label
_atom_site_type_symbol
_atom_site_fract_x
_atom_site_fract_y
_atom_site_fract_z
_atom_site_U_iso_or_equiv
_atom_site_adp_type
_atom_site_occupancy
_atom_site_symmetry_multiplicity
_atom_site_calc_flag
_atom_site_refinement_flags
P1 P 0.25735(4) 0.639995(17) 0.11905(3) 0.02154(8) Uani 1 1 d .
S1 S 0.22401(5) 0.68797(2) -0.01230(3) 0.03609(10) Uani 1 1 d .
S2 S 0.09396(5) 0.440441(17) 0.13433(3) 0.03180(10) Uani 1 1 d .
N1 N 0.15510(15) 0.56690(6) 0.10893(9) 0.0231(2) Uani 1 1 d .
H1 H 0.100(2) 0.5596(9) 0.0481(15) 0.033(5) Uiso 1 1 d .
N2 N 0.22443(17) 0.52962(6) 0.28050(9) 0.0272(2) Uani 1 1 d .
H2 H 0.219(2) 0.5708(9) 0.2996(15) 0.037(5) Uiso 1 1 d .
O1 O 0.45133(12) 0.62482(5) 0.16454(8) 0.0274(2) Uani 1 1 d .
O2 O 0.18219(12) 0.67014(4) 0.21950(8) 0.0240(2) Uani 1 1 d .
O3 O 0.1528(2) 0.61479(6) 0.43204(9) 0.0475(3) Uani 1 1 d .
O4 O 0.1485(2) 0.57704(7) 0.59764(9) 0.0508(3) Uani 1 1 d .
C1 C 0.16350(17) 0.51459(6) 0.17870(11) 0.0233(3) Uani 1 1 d .
C2 C 0.58177(19) 0.60327(8) 0.09362(13) 0.0347(3) Uani 1 1 d .
H2A H 0.5277 0.6040 0.0176 0.042 Uiso 1 1 calc R
C3 C 0.7274(3) 0.65237(14) 0.1068(3) 0.0858(10) Uani 1 1 d .
H3A H 0.6825 0.6962 0.0856 0.129 Uiso 1 1 calc R
H3B H 0.8181 0.6397 0.0615 0.129 Uiso 1 1 calc R
H3C H 0.7771 0.6534 0.1819 0.129 Uiso 1 1 calc R
C4 C 0.6346(3) 0.53414(11) 0.12352(17) 0.0603(6) Uani 1 1 d .
H4A H 0.5324 0.5051 0.1126 0.091 Uiso 1 1 calc R
H4B H 0.6823 0.5328 0.1990 0.091 Uiso 1 1 calc R
H4C H 0.7235 0.5192 0.0786 0.091 Uiso 1 1 calc R
C5 C 0.20884(19) 0.74002(7) 0.25093(12) 0.0296(3) Uani 1 1 d .
H5 H 0.2232 0.7672 0.1859 0.036 Uiso 1 1 calc R
C6 C 0.0453(2) 0.76087(9) 0.29774(17) 0.0462(4) Uani 1 1 d .
H6A H -0.0552 0.7559 0.2437 0.069 Uiso 1 1 calc R
H6B H 0.0559 0.8072 0.3202 0.069 Uiso 1 1 calc R
H6C H 0.0288 0.7331 0.3599 0.069 Uiso 1 1 calc R
C7 C 0.3693(2) 0.74600(8) 0.32850(16) 0.0457(4) Uani 1 1 d .
H7A H 0.4714 0.7322 0.2936 0.069 Uiso 1 1 calc R
H7B H 0.3576 0.7177 0.3907 0.069 Uiso 1 1 calc R
H7C H 0.3838 0.7920 0.3520 0.069 Uiso 1 1 calc R
C8 C 0.2698(2) 0.48560(7) 0.36587(11) 0.0299(3) Uani 1 1 d .
C9 C 0.2426(2) 0.50411(8) 0.47084(12) 0.0345(3) Uani 1 1 d .
C10 C 0.2901(3) 0.46012(9) 0.55437(14) 0.0504(5) Uani 1 1 d .
H10 H 0.2700 0.4718 0.6253 0.060 Uiso 1 1 calc R
C11 C 0.3652(3) 0.40031(9) 0.53620(16) 0.0582(6) Uani 1 1 d .
H11 H 0.3941 0.3705 0.5938 0.070 Uiso 1 1 calc R
C12 C 0.3984(3) 0.38370(8) 0.43431(16) 0.0502(5) Uani 1 1 d .
H12 H 0.4540 0.3429 0.4220 0.060 Uiso 1 1 calc R
C13 C 0.3514(2) 0.42587(8) 0.34900(14) 0.0391(4) Uani 1 1 d .
H13 H 0.3752 0.4139 0.2788 0.047 Uiso 1 1 calc R
C14 C 0.1758(2) 0.57026(8) 0.49524(12) 0.0362(3) Uani 1 1 d .
C15 C 0.0934(3) 0.64198(11) 0.62850(16) 0.0614(6) Uani 1 1 d .
H15A H 0.1844 0.6743 0.6170 0.092 Uiso 1 1 calc R
H15B H 0.0736 0.6416 0.7044 0.092 Uiso 1 1 calc R
H15C H -0.0151 0.6540 0.5850 0.092 Uiso 1 1 calc R

loop_
_atom_site_aniso_label
_atom_site_aniso_U_11
_atom_site_aniso_U_22
_atom_site_aniso_U_33
_atom_site_aniso_U_23
_atom_site_aniso_U_13
_atom_site_aniso_U_12
P1 0.02060(15) 0.02219(16) 0.02133(16) 0.00123(12) -0.00016(12) 0.00000(12)
S1 0.0401(2) 0.0383(2) 0.02852(19) 0.01208(15) -0.00245(15) -0.00545(16)
S2 0.0459(2) 0.02159(17) 0.02522(18) -0.00041(13) -0.00904(15) -0.00516(14)
N1 0.0269(5) 0.0222(5) 0.0191(5) -0.0002(4) -0.0034(4) -0.0005(4)
N2 0.0411(7) 0.0190(6) 0.0198(5) -0.0008(4) -0.0043(5) -0.0009(5)
O1 0.0211(4) 0.0357(5) 0.0247(5) -0.0064(4) -0.0007(4) 0.0033(4)
O2 0.0274(5) 0.0176(4) 0.0274(5) -0.0020(4) 0.0051(4) 0.0001(3)
O3 0.0828(10) 0.0337(6) 0.0276(6) 0.0002(5) 0.0135(6) 0.0049(6)
O4 0.0752(9) 0.0538(8) 0.0255(6) -0.0018(5) 0.0156(6) -0.0130(7)
C1 0.0249(6) 0.0222(6) 0.0220(6) -0.0008(5) -0.0014(5) 0.0011(5)
C2 0.0246(7) 0.0447(9) 0.0353(8) -0.0117(7) 0.0061(6) 0.0033(6)
C3 0.0397(11) 0.0863(18) 0.138(3) -0.0551(18) 0.0409(13) -0.0225(11)
C4 0.0723(14) 0.0632(13) 0.0469(11) -0.0029(9) 0.0128(10) 0.0359(11)
C5 0.0356(7) 0.0163(6) 0.0369(8) -0.0018(5) 0.0033(6) 0.0023(5)
C6 0.0452(9) 0.0325(9) 0.0624(12) -0.0104(8) 0.0130(8) 0.0097(7)
C7 0.0443(9) 0.0304(8) 0.0593(11) -0.0111(8) -0.0094(8) -0.0041(7)
C8 0.0391(8) 0.0227(7) 0.0250(7) 0.0025(5) -0.0101(6) -0.0066(6)
C9 0.0465(9) 0.0303(7) 0.0245(7) 0.0041(6) -0.0067(6) -0.0125(6)
C10 0.0738(13) 0.0446(10) 0.0291(8) 0.0108(7) -0.0119(8) -0.0168(9)
C11 0.0837(15) 0.0376(10) 0.0455(11) 0.0178(8) -0.0304(10) -0.0132(9)
C12 0.0635(12) 0.0256(8) 0.0537(11) 0.0036(7) -0.0311(9) -0.0024(8)
C13 0.0492(9) 0.0265(7) 0.0366(8) -0.0017(6) -0.0187(7) -0.0009(7)
C14 0.0470(9) 0.0387(8) 0.0233(7) -0.0020(6) 0.0046(6) -0.0127(7)
C15 0.0855(16) 0.0621(13) 0.0413(11) -0.0154(9) 0.0291(11) -0.0093(11)

loop_
_atom_type_symbol
_atom_type_description
_atom_type_scat_dispersion_real
_atom_type_scat_dispersion_imag
_atom_type_scat_source
C C 0.0033 0.0016 'International Tables Vol C Tables 4.2.6.8 and 6.1.1.4'
H H 0.0000 0.0000 'International Tables Vol C Tables 4.2.6.8 and 6.1.1.4'
N N 0.0061 0.0033 'International Tables Vol C Tables 4.2.6.8 and 6.1.1.4'
O O 0.0106 0.0060 'International Tables Vol C Tables 4.2.6.8 and 6.1.1.4'
P P 0.1023 0.0942 'International Tables Vol C Tables 4.2.6.8 and 6.1.1.4'
S S 0.1246 0.1234 'International Tables Vol C Tables 4.2.6.8 and 6.1.1.4'

loop_
_geom_angle_atom_site_label_1
_geom_angle_atom_site_label_2
_geom_angle_atom_site_label_3
_geom_angle
O2 P1 O1 101.59(5)
O2 P1 N1 101.26(6)
O1 P1 N1 106.02(6)
O2 P1 S1 118.03(4)
O1 P1 S1 116.76(4)
N1 P1 S1 111.38(4)
C1 N1 P1 130.05(10)
C1 N1 H1 115.2(12)
P1 N1 H1 114.3(12)
C1 N2 C8 127.69(12)
C1 N2 H2 117.0(12)
C8 N2 H2 114.4(12)
C2 O1 P1 121.28(9)
C5 O2 P1 122.41(9)
C14 O4 C15 115.63(15)
N2 C1 N1 114.77(12)
N2 C1 S2 125.90(11)
N1 C1 S2 119.29(10)
O1 C2 C4 108.05(14)
O1 C2 C3 106.66(13)
C4 C2 C3 114.44(19)
O1 C2 H2A 109.2
C4 C2 H2A 109.2
C3 C2 H2A 109.2
C2 C3 H3A 109.5
C2 C3 H3B 109.5
H3A C3 H3B 109.5
C2 C3 H3C 109.5
H3A C3 H3C 109.5
H3B C3 H3C 109.5
C2 C4 H4A 109.5
C2 C4 H4B 109.5
H4A C4 H4B 109.5
C2 C4 H4C 109.5
H4A C4 H4C 109.5
H4B C4 H4C 109.5
O2 C5 C7 109.48(12)
O2 C5 C6 105.93(12)
C7 C5 C6 113.02(15)
O2 C5 H5 109.4
C7 C5 H5 109.4
C6 C5 H5 109.4
C5 C6 H6A 109.5
C5 C6 H6B 109.5
H6A C6 H6B 109.5
C5 C6 H6C 109.5
H6A C6 H6C 109.5
H6B C6 H6C 109.5
C5 C7 H7A 109.5
C5 C7 H7B 109.5
H7A C7 H7B 109.5
C5 C7 H7C 109.5
H7A C7 H7C 109.5
H7B C7 H7C 109.5
C13 C8 C9 119.26(14)
C13 C8 N2 120.99(14)
C9 C8 N2 119.62(13)
C10 C9 C8 118.74(16)
C10 C9 C14 119.50(15)
C8 C9 C14 121.64(13)
C11 C10 C9 121.39(18)
C11 C10 H10 119.3
C9 C10 H10 119.3
C10 C11 C12 119.62(16)
C10 C11 H11 120.2
C12 C11 H11 120.2
C11 C12 C13 120.64(18)
C11 C12 H12 119.7
C13 C12 H12 119.7
C12 C13 C8 120.24(17)
C12 C13 H13 119.9
C8 C13 H13 119.9
O3 C14 O4 122.20(16)
O3 C14 C9 124.99(14)
O4 C14 C9 112.76(14)
O4 C15 H15A 109.5
O4 C15 H15B 109.5
H15A C15 H15B 109.5
O4 C15 H15C 109.5
H15A C15 H15C 109.5
H15B C15 H15C 109.5

loop_
_geom_bond_atom_site_label_1
_geom_bond_atom_site_label_2
_geom_bond_distance
P1 O2 1.5651(10)
P1 O1 1.5729(10)
P1 N1 1.6750(12)
P1 S1 1.9076(5)
S2 C1 1.6700(14)
N1 C1 1.3717(17)
N1 H1 0.848(18)
N2 C1 1.3492(17)
N2 C8 1.4095(17)
N2 H2 0.870(19)
O1 C2 1.4759(17)
O2 C5 1.4776(16)
O3 C14 1.202(2)
O4 C14 1.3309(19)
O4 C15 1.447(2)
C2 C4 1.495(3)
C2 C3 1.495(3)
C2 H2A 1.0000
C3 H3A 0.9800
C3 H3B 0.9800
C3 H3C 0.9800
C4 H4A 0.9800
C4 H4B 0.9800
C4 H4C 0.9800
C5 C7 1.496(2)
C5 C6 1.504(2)
C5 H5 1.0000
C6 H6A 0.9800
C6 H6B 0.9800
C6 H6C 0.9800
C7 H7A 0.9800
C7 H7B 0.9800
C7 H7C 0.9800
C8 C13 1.389(2)
C8 C9 1.406(2)
C9 C10 1.395(2)
C9 C14 1.478(2)
C10 C11 1.372(3)
C10 H10 0.9500
C11 C12 1.372(3)
C11 H11 0.9500
C12 C13 1.388(2)
C12 H12 0.9500
C13 H13 0.9500
C15 H15A 0.9800
C15 H15B 0.9800
C15 H15C 0.9800

loop_
_geom_hbond_atom_site_label_D
_geom_hbond_atom_site_label_H
_geom_hbond_atom_site_label_A
_geom_hbond_distance_DH
_geom_hbond_distance_HA
_geom_hbond_distance_DA
_geom_hbond_angle_DHA
_geom_hbond_site_symmetry_A
N1 H1 S2 0.848(18) 2.599(19) 3.4351(12) 169.1(16) 3_565
N2 H2 O2 0.870(19) 2.253(19) 2.9557(15) 137.8(16) .
N2 H2 O3 0.870(19) 1.999(19) 2.6674(17) 132.8(16) .

loop_
_geom_torsion_atom_site_label_1
_geom_torsion_atom_site_label_2
_geom_torsion_atom_site_label_3
_geom_torsion_atom_site_label_4
_geom_torsion
O2 P1 N1 C1 -62.90(13)
O1 P1 N1 C1 42.78(14)
S1 P1 N1 C1 170.77(11)
O2 P1 O1 C2 -171.98(11)
N1 P1 O1 C2 82.58(12)
S1 P1 O1 C2 -42.15(12)
O1 P1 O2 C5 81.82(11)
N1 P1 O2 C5 -169.02(10)
S1 P1 O2 C5 -47.21(11)
C8 N2 C1 N1 -170.68(14)
C8 N2 C1 S2 11.5(2)
P1 N1 C1 N2 19.53(19)
P1 N1 C1 S2 -162.49(8)
P1 O1 C2 C4 -114.46(14)
P1 O1 C2 C3 122.05(17)
P1 O2 C5 C7 -91.97(14)
P1 O2 C5 C6 145.85(11)
C1 N2 C8 C13 37.6(2)
C1 N2 C8 C9 -146.55(15)
C13 C8 C9 C10 -3.4(2)
N2 C8 C9 C10 -179.32(15)
C13 C8 C9 C14 172.64(15)
N2 C8 C9 C14 -3.3(2)
C8 C9 C10 C11 1.2(3)
C14 C9 C10 C11 -174.88(18)
C9 C10 C11 C12 1.5(3)
C10 C11 C12 C13 -2.1(3)
C11 C12 C13 C8 -0.1(3)
C9 C8 C13 C12 2.8(2)
N2 C8 C13 C12 178.70(15)
C15 O4 C14 O3 -1.4(3)
C15 O4 C14 C9 176.29(16)
C10 C9 C14 O3 169.75(18)
C8 C9 C14 O3 -6.3(3)
C10 C9 C14 O4 -7.9(2)
C8 C9 C14 O4 176.09(14)
